data_7153246
loop_
_publ_author_name
'Edwards, Peter R.'
'Hiscock, Jennifer R.'
'Gale, Philip A.'
'Light, Mark E.'

_publ_section_title
;
 Carbamate complexation by urea-based receptors: studies in solution and
 the solid state.
;
_journal_issue 1
_journal_name_full 'Organic &amp; biomolecular chemistry'
_journal_page_first 100
_journal_page_last 106
_journal_paper_doi 10.1039/b917140a
_journal_volume 8
_journal_year 2010
_chemical_formula_moiety
;
2(C27 H32 N6 O3), 2(C12 H24 O6), 2(C4 H10 N2 O2), 0.5(C2 H6 O S)
;
_chemical_formula_sum 'C87 H135 N16 O22.5 S0.5'
_chemical_formula_weight 1781.14
_chemical_name_systematic
;
?
;
_space_group_IT_number 2
_symmetry_cell_setting triclinic
_symmetry_space_group_name_Hall '-P 1'
_symmetry_space_group_name_H-M 'P -1'
_atom_sites_solution_hydrogens geom
_atom_sites_solution_primary direct
_atom_sites_solution_secondary difmap
_audit_creation_method SHELXL-97
_cell_angle_alpha 84.204(10)
_cell_angle_beta 77.246(8)
_cell_angle_gamma 72.121(9)
_cell_formula_units_Z 2
_cell_length_a 12.626(7)
_cell_length_b 14.165(9)
_cell_length_c 27.564(17)
_cell_measurement_reflns_used 941
_cell_measurement_temperature 120(2)
_cell_measurement_theta_max 28.43
_cell_measurement_theta_min 2.60
_cell_volume 4573(5)
_computing_cell_refinement 'Bruker APEX2'
_computing_data_collection 'Rigaku CrystalClear'
_computing_data_reduction 'Bruker APEX2'
_computing_molecular_graphics 'CAMERON (Watkin, et al., 1993)'
_computing_publication_material 'WINGX (Farrugia, 1998)'
_computing_structure_refinement 'SHELXL-97 (Sheldrick, 2008)'
_computing_structure_solution 'SHELXS-97 (Sheldrick, 1997)'
_diffrn_ambient_temperature 120(2)
_diffrn_measured_fraction_theta_full 0.917
_diffrn_measured_fraction_theta_max 0.917
_diffrn_measurement_device_type 'Rigaku Saturn 724+ detector on Crystal Logics diffractometer'
_diffrn_measurement_method '\w scans'
_diffrn_radiation_monochromator 'silicon double crystal'
_diffrn_radiation_source 'Diamond beamline I19'
_diffrn_radiation_type synchrotron
_diffrn_radiation_wavelength 0.6889
_diffrn_reflns_av_R_equivalents 0.0680
_diffrn_reflns_av_sigmaI/netI 0.0861
_diffrn_reflns_limit_h_max 14
_diffrn_reflns_limit_h_min -13
_diffrn_reflns_limit_k_max 16
_diffrn_reflns_limit_k_min -14
_diffrn_reflns_limit_l_max 32
_diffrn_reflns_limit_l_min -30
_diffrn_reflns_number 34055
_diffrn_reflns_theta_full 24.21
_diffrn_reflns_theta_max 24.21
_diffrn_reflns_theta_min 2.90
_diffrn_standards_number 0
_exptl_absorpt_coefficient_mu 0.105
_exptl_absorpt_correction_type none
_exptl_crystal_colour colourless
_exptl_crystal_density_diffrn 1.294
_exptl_crystal_density_method 'not measured'
_exptl_crystal_description block
_exptl_crystal_F_000 1914
_exptl_crystal_size_max 0.05
_exptl_crystal_size_mid 0.03
_exptl_crystal_size_min 0.02
_refine_diff_density_max 0.283
_refine_diff_density_min -0.484
_refine_diff_density_rms 0.064
_refine_ls_extinction_method none
_refine_ls_goodness_of_fit_ref 1.052
_refine_ls_hydrogen_treatment constr
_refine_ls_matrix_type full
_refine_ls_number_parameters 1151
_refine_ls_number_reflns 14794
_refine_ls_number_restraints 0
_refine_ls_restrained_S_all 1.052
_refine_ls_R_factor_all 0.0854
_refine_ls_R_factor_gt 0.0649
_refine_ls_shift/su_max 0.010
_refine_ls_shift/su_mean 0.001
_refine_ls_structure_factor_coef Fsqd
_refine_ls_weighting_details 'calc w=1/[\s^2^(Fo^2^)+(0.1142P)^2^+0.0000P] where P=(Fo^2^+2Fc^2^)/3'
_refine_ls_weighting_scheme calc
_refine_ls_wR_factor_gt 0.1813
_refine_ls_wR_factor_ref 0.1936
_reflns_number_gt 10644
_reflns_number_total 14794
_reflns_threshold_expression >2\s(I)
_cod_data_source_file b917140a.txt
_cod_data_source_block 2008sot1042
_cod_depositor_comments
;
The following automatic conversions were performed:

'_symmetry_cell_setting' value 'Triclinic' changed to 'triclinic'
according to /home/saulius/struct/CIF-dictionaries/cif_core.dic
dictionary named 'cif_core.dic' version 2.4.2 from 2011-04-26.

Automatic conversion script
Id: cif_fix_values 1891 2012-01-12 08:04:46Z andrius 
;
_cod_original_sg_symbol_H-M P-1
_cod_original_formula_sum 'C87 H135 N16 O22.50 S0.50'
_cod_database_code 7153246

loop_
_symmetry_equiv_pos_as_xyz
'x, y, z'
'-x, -y, -z'

loop_
_atom_site_label
_atom_site_type_symbol
_atom_site_fract_x
_atom_site_fract_y
_atom_site_fract_z
_atom_site_U_iso_or_equiv
_atom_site_adp_type
_atom_site_occupancy
_atom_site_symmetry_multiplicity
_atom_site_calc_flag
_atom_site_refinement_flags
O1 O 0.17596(18) 0.26998(18) 0.32451(7) 0.0410(6) Uani 1 1 d .
O2 O 0.69193(19) 0.43785(17) 0.22800(8) 0.0384(5) Uani 1 1 d .
O3 O 0.59503(19) 0.14049(16) -0.00523(7) 0.0395(5) Uani 1 1 d .
N1 N 0.1216(2) 0.26756(18) 0.40837(9) 0.0326(6) Uani 1 1 d .
H1 H 0.1335 0.2814 0.4360 0.039 Uiso 1 1 calc R
N2 N 0.3377(2) 0.36225(17) 0.32757(8) 0.0265(5) Uani 1 1 d .
H2 H 0.3267 0.3612 0.2980 0.032 Uiso 1 1 calc R
N3 N 0.5104(2) 0.43251(17) 0.25738(8) 0.0280(6) Uani 1 1 d .
H3 H 0.4482 0.4382 0.2479 0.034 Uiso 1 1 calc R
N4 N 0.5872(2) 0.41274(18) 0.17521(9) 0.0312(6) Uani 1 1 d .
H4 H 0.5213 0.4093 0.1735 0.037 Uiso 1 1 calc R
N5 N 0.5894(2) 0.29402(17) 0.09336(8) 0.0290(6) Uani 1 1 d .
H5 H 0.5337 0.2905 0.1172 0.035 Uiso 1 1 calc R
N6 N 0.4630(2) 0.17645(18) 0.06514(8) 0.0321(6) Uani 1 1 d .
H6 H 0.4399 0.2071 0.0927 0.038 Uiso 1 1 calc R
C1 C 0.1467(3) -0.0563(3) 0.44541(13) 0.0455(9) Uani 1 1 d .
H1A H 0.1586 -0.0511 0.4781 0.068 Uiso 1 1 calc R
H1B H 0.2076 -0.1089 0.4286 0.068 Uiso 1 1 calc R
H1C H 0.0759 -0.0703 0.4480 0.068 Uiso 1 1 calc R
C2 C 0.1435(3) 0.0415(2) 0.41596(12) 0.0397(8) Uani 1 1 d .
H2A H 0.2138 0.0570 0.4147 0.048 Uiso 1 1 calc R
H2B H 0.1376 0.0344 0.3821 0.048 Uiso 1 1 calc R
C3 C 0.0441(3) 0.1263(2) 0.43928(11) 0.0330(7) Uani 1 1 d .
H3A H 0.0536 0.1357 0.4723 0.040 Uiso 1 1 calc R
H3B H -0.0251 0.1076 0.4431 0.040 Uiso 1 1 calc R
C4 C 0.0305(3) 0.2239(2) 0.40990(11) 0.0354(7) Uani 1 1 d .
H4A H 0.0270 0.2136 0.3761 0.042 Uiso 1 1 calc R
H4B H -0.0411 0.2705 0.4245 0.042 Uiso 1 1 calc R
C5 C 0.1878(2) 0.2872(2) 0.36578(10) 0.0283(7) Uani 1 1 d .
C6 C 0.2760(2) 0.3316(2) 0.37046(10) 0.0267(7) Uani 1 1 d .
C7 C 0.3165(3) 0.3450(2) 0.41049(10) 0.0290(7) Uani 1 1 d .
H7 H 0.2889 0.3305 0.4437 0.035 Uiso 1 1 calc R
C8 C 0.4086(3) 0.3852(2) 0.39197(10) 0.0274(7) Uani 1 1 d .
C9 C 0.4841(3) 0.4128(2) 0.41403(11) 0.0342(7) Uani 1 1 d .
H9 H 0.4780 0.4078 0.4484 0.041 Uiso 1 1 calc R
C10 C 0.5671(3) 0.4474(2) 0.38377(12) 0.0360(7) Uani 1 1 d .
H10 H 0.6172 0.4664 0.3981 0.043 Uiso 1 1 calc R
C11 C 0.5785(3) 0.4549(2) 0.33150(11) 0.0332(7) Uani 1 1 d .
H11 H 0.6363 0.4780 0.3121 0.040 Uiso 1 1 calc R
C12 C 0.5058(2) 0.4287(2) 0.30886(10) 0.0273(7) Uani 1 1 d .
C13 C 0.4198(2) 0.3947(2) 0.33978(10) 0.0265(6) Uani 1 1 d .
C14 C 0.6045(3) 0.4280(2) 0.22112(10) 0.0275(7) Uani 1 1 d .
C15 C 0.6695(3) 0.4025(2) 0.13108(10) 0.0300(7) Uani 1 1 d .
C16 C 0.7555(3) 0.4476(2) 0.12107(11) 0.0319(7) Uani 1 1 d .
H16 H 0.7608 0.4874 0.1447 0.038 Uiso 1 1 calc R
C17 C 0.8346(3) 0.4343(2) 0.07599(12) 0.0392(8) Uani 1 1 d .
H17 H 0.8920 0.4647 0.0707 0.047 Uiso 1 1 calc R
C18 C 0.8301(3) 0.3779(3) 0.03956(12) 0.0399(8) Uani 1 1 d .
H18 H 0.8832 0.3701 0.0098 0.048 Uiso 1 1 calc R
C19 C 0.7435(3) 0.3320(2) 0.04803(11) 0.0337(7) Uani 1 1 d .
C20 C 0.6646(2) 0.3455(2) 0.09356(10) 0.0297(7) Uani 1 1 d .
C21 C 0.7112(3) 0.2708(2) 0.02032(11) 0.0369(8) Uani 1 1 d .
H21 H 0.7474 0.2494 -0.0116 0.044 Uiso 1 1 calc R
C22 C 0.6179(3) 0.2485(2) 0.04826(10) 0.0307(7) Uani 1 1 d .
C23 C 0.5574(3) 0.1853(2) 0.03431(10) 0.0318(7) Uani 1 1 d .
C24 C 0.3988(3) 0.1161(2) 0.05308(11) 0.0381(8) Uani 1 1 d .
H24A H 0.3518 0.0990 0.0835 0.046 Uiso 1 1 calc R
H24B H 0.4513 0.0549 0.0391 0.046 Uiso 1 1 calc R
C25 C 0.3234(3) 0.1677(2) 0.01633(11) 0.0371(8) Uani 1 1 d .
H25A H 0.2838 0.1232 0.0096 0.044 Uiso 1 1 calc R
H25B H 0.3710 0.1811 -0.0148 0.044 Uiso 1 1 calc R
C26 C 0.2365(3) 0.2645(2) 0.03467(12) 0.0417(8) Uani 1 1 d .
H26A H 0.1893 0.2513 0.0659 0.050 Uiso 1 1 calc R
H26B H 0.2760 0.3094 0.0410 0.050 Uiso 1 1 calc R
C27 C 0.1615(3) 0.3144(3) -0.00187(14) 0.0527(10) Uani 1 1 d .
H27A H 0.2076 0.3284 -0.0328 0.079 Uiso 1 1 calc R
H27B H 0.1091 0.3753 0.0114 0.079 Uiso 1 1 calc R
H27C H 0.1200 0.2713 -0.0075 0.079 Uiso 1 1 calc R
O4 O 0.87604(18) 0.66832(15) 0.49561(7) 0.0365(5) Uani 1 1 d .
O5 O 0.83254(19) 1.16333(16) 0.29124(8) 0.0357(5) Uani 1 1 d .
O6 O 1.35034(18) 0.74880(16) 0.18690(7) 0.0395(5) Uani 1 1 d .
N7 N 1.0165(2) 0.67059(17) 0.42975(8) 0.0299(6) Uani 1 1 d .
H7A H 1.0392 0.7019 0.4031 0.036 Uiso 1 1 calc R
N8 N 0.9002(2) 0.87692(17) 0.41148(8) 0.0266(5) Uani 1 1 d .
H8 H 0.9623 0.8577 0.3899 0.032 Uiso 1 1 calc R
N9 N 0.9251(2) 1.04634(18) 0.34307(9) 0.0298(6) Uani 1 1 d .
H9A H 0.9909 1.0084 0.3467 0.036 Uiso 1 1 calc R
N10 N 1.0080(2) 1.05742(18) 0.26125(9) 0.0292(6) Uani 1 1 d .
H10A H 1.0658 1.0156 0.2707 0.035 Uiso 1 1 calc R
N11 N 1.1861(2) 0.93036(17) 0.18832(8) 0.0264(5) Uani 1 1 d .
H11A H 1.1924 0.9051 0.2176 0.032 Uiso 1 1 calc R
N12 N 1.4129(2) 0.76518(18) 0.10397(9) 0.0336(6) Uani 1 1 d .
H12 H 1.4047 0.8027 0.0777 0.040 Uiso 1 1 calc R
C28 C 1.3152(4) 0.6366(3) 0.49555(15) 0.0607(11) Uani 1 1 d .
H28A H 1.2668 0.6720 0.5241 0.091 Uiso 1 1 calc R
H28B H 1.3705 0.6700 0.4803 0.091 Uiso 1 1 calc R
H28C H 1.3531 0.5703 0.5058 0.091 Uiso 1 1 calc R
C29 C 1.2440(3) 0.6328(3) 0.45836(13) 0.0436(8) Uani 1 1 d .
H29A H 1.2031 0.7000 0.4494 0.052 Uiso 1 1 calc R
H29B H 1.2941 0.6025 0.4284 0.052 Uiso 1 1 calc R
C30 C 1.1601(3) 0.5753(2) 0.47819(11) 0.0342(7) Uani 1 1 d .
H30A H 1.1110 0.6051 0.5085 0.041 Uiso 1 1 calc R
H30B H 1.2012 0.5079 0.4867 0.041 Uiso 1 1 calc R
C31 C 1.0868(3) 0.5720(2) 0.44169(11) 0.0324(7) Uani 1 1 d .
H31A H 1.1355 0.5422 0.4113 0.039 Uiso 1 1 calc R
H31B H 1.0384 0.5306 0.4560 0.039 Uiso 1 1 calc R
C32 C 0.9181(3) 0.7130(2) 0.45915(10) 0.0290(7) Uani 1 1 d .
C33 C 0.8581(3) 0.8180(2) 0.44881(10) 0.0291(7) Uani 1 1 d .
C34 C 0.7570(3) 0.8739(2) 0.47544(11) 0.0326(7) Uani 1 1 d .
H34 H 0.7110 0.8515 0.5024 0.039 Uiso 1 1 calc R
C35 C 0.7352(3) 0.9718(2) 0.45462(10) 0.0303(7) Uani 1 1 d .
C36 C 0.6490(3) 1.0609(2) 0.46570(11) 0.0361(8) Uani 1 1 d .
H36 H 0.5879 1.0637 0.4921 0.043 Uiso 1 1 calc R
C37 C 0.6571(3) 1.1439(2) 0.43671(11) 0.0367(8) Uani 1 1 d .
H37 H 0.6006 1.2036 0.4440 0.044 Uiso 1 1 calc R
C38 C 0.7477(3) 1.1417(2) 0.39634(11) 0.0337(7) Uani 1 1 d .
H38 H 0.7497 1.1997 0.3776 0.040 Uiso 1 1 calc R
C39 C 0.8336(3) 1.0554(2) 0.38400(10) 0.0283(7) Uani 1 1 d .
C40 C 0.8272(2) 0.9709(2) 0.41439(10) 0.0273(6) Uani 1 1 d .
C41 C 0.9151(3) 1.0952(2) 0.29731(10) 0.0278(7) Uani 1 1 d .
C42 C 1.0179(2) 1.0808(2) 0.20972(10) 0.0273(7) Uani 1 1 d .
C43 C 0.9487(3) 1.1599(2) 0.18820(11) 0.0297(7) Uani 1 1 d .
H43 H 0.8885 1.2038 0.2083 0.036 Uiso 1 1 calc R
C44 C 0.9665(3) 1.1764(2) 0.13624(11) 0.0356(7) Uani 1 1 d .
H44 H 0.9178 1.2312 0.1229 0.043 Uiso 1 1 calc R
C45 C 1.0529(3) 1.1146(2) 0.10492(11) 0.0366(8) Uani 1 1 d .
H45 H 1.0634 1.1268 0.0707 0.044 Uiso 1 1 calc R
C46 C 1.1255(3) 1.0324(2) 0.12536(10) 0.0297(7) Uani 1 1 d .
C47 C 1.1071(3) 1.0162(2) 0.17774(10) 0.0281(7) Uani 1 1 d .
C48 C 1.2197(3) 0.9518(2) 0.10555(11) 0.0320(7) Uani 1 1 d .
H48 H 1.2524 0.9422 0.0720 0.038 Uiso 1 1 calc R
C49 C 1.2538(3) 0.8910(2) 0.14455(10) 0.0290(7) Uani 1 1 d .
C50 C 1.3427(2) 0.7959(2) 0.14689(10) 0.0296(7) Uani 1 1 d .
C51 C 1.5025(3) 0.6714(2) 0.09943(11) 0.0348(7) Uani 1 1 d .
H51A H 1.5086 0.6418 0.1324 0.042 Uiso 1 1 calc R
H51B H 1.5742 0.6837 0.0842 0.042 Uiso 1 1 calc R
C52 C 1.4814(3) 0.5992(2) 0.06858(11) 0.0373(8) Uani 1 1 d .
H52A H 1.4672 0.6319 0.0370 0.045 Uiso 1 1 calc R
H52B H 1.5498 0.5437 0.0616 0.045 Uiso 1 1 calc R
C53 C 1.3835(3) 0.5595(2) 0.09254(12) 0.0407(8) Uani 1 1 d .
H53A H 1.3147 0.6147 0.0996 0.049 Uiso 1 1 calc R
H53B H 1.3976 0.5260 0.1240 0.049 Uiso 1 1 calc R
C54 C 1.3651(3) 0.4878(3) 0.06016(13) 0.0458(9) Uani 1 1 d .
H54A H 1.3378 0.5233 0.0317 0.069 Uiso 1 1 calc R
H54B H 1.3104 0.4569 0.0790 0.069 Uiso 1 1 calc R
H54C H 1.4357 0.4379 0.0493 0.069 Uiso 1 1 calc R
O7 O 0.35192(17) 0.37270(15) 0.22205(7) 0.0318(5) Uani 1 1 d .
O8 O 0.39315(17) 0.28705(15) 0.15297(7) 0.0341(5) Uani 1 1 d .
N14 N 0.4973(2) -0.03572(18) 0.24879(9) 0.0324(6) Uani 1 1 d .
H14A H 0.5077 -0.0911 0.2334 0.049 Uiso 1 1 calc R
H14B H 0.5058 -0.0507 0.2801 0.049 Uiso 1 1 calc R
H14C H 0.5481 -0.0054 0.2331 0.049 Uiso 1 1 calc R
C55 C 0.3443(2) 0.3051(2) 0.19745(10) 0.0269(6) Uani 1 1 d .
N13 N 0.2771(2) 0.24844(17) 0.22111(8) 0.0278(6) Uani 1 1 d .
H13 H 0.2407 0.2626 0.2510 0.033 Uiso 1 1 calc R
C57 C 0.2637(2) 0.1661(2) 0.19890(11) 0.0297(7) Uani 1 1 d .
H57A H 0.2514 0.1858 0.1654 0.036 Uiso 1 1 calc R
H57B H 0.1969 0.1498 0.2179 0.036 Uiso 1 1 calc R
C58 C 0.3659(3) 0.0742(2) 0.19683(10) 0.0286(7) Uani 1 1 d .
H58A H 0.3564 0.0244 0.1778 0.034 Uiso 1 1 calc R
H58B H 0.4339 0.0913 0.1798 0.034 Uiso 1 1 calc R
C59 C 0.3808(3) 0.0313(2) 0.24832(11) 0.0335(7) Uani 1 1 d .
H59A H 0.3647 0.0852 0.2705 0.040 Uiso 1 1 calc R
H59B H 0.3263 -0.0054 0.2609 0.040 Uiso 1 1 calc R
O9 O 1.16426(17) 0.88839(14) 0.28996(7) 0.0316(5) Uani 1 1 d .
O10 O 1.10357(17) 0.79434(15) 0.35368(7) 0.0327(5) Uani 1 1 d .
N16 N 0.9736(2) 0.60915(17) 0.24847(9) 0.0313(6) Uani 1 1 d .
H16A H 0.9524 0.5584 0.2650 0.047 Uiso 1 1 calc R
H16B H 0.9663 0.6110 0.2170 0.047 Uiso 1 1 calc R
H16C H 0.9299 0.6656 0.2626 0.047 Uiso 1 1 calc R
C60 C 1.1570(2) 0.8055(2) 0.31020(10) 0.0280(7) Uani 1 1 d .
N15 N 1.2132(2) 0.72345(17) 0.28312(9) 0.0297(6) Uani 1 1 d .
H15 H 1.2469 0.7317 0.2530 0.036 Uiso 1 1 calc R
C62 C 1.2200(2) 0.6236(2) 0.30171(11) 0.0299(7) Uani 1 1 d .
H62A H 1.2338 0.6164 0.3353 0.036 Uiso 1 1 calc R
H62B H 1.2839 0.5779 0.2812 0.036 Uiso 1 1 calc R
C63 C 1.1127(3) 0.5961(2) 0.30201(10) 0.0316(7) Uani 1 1 d .
H63A H 1.1188 0.5307 0.3176 0.038 Uiso 1 1 calc R
H63B H 1.0481 0.6431 0.3214 0.038 Uiso 1 1 calc R
C64 C 1.0937(3) 0.5965(2) 0.24997(12) 0.0368(8) Uani 1 1 d .
H64A H 1.1175 0.6500 0.2304 0.044 Uiso 1 1 calc R
H64B H 1.1407 0.5345 0.2349 0.044 Uiso 1 1 calc R
O11 O 0.00259(19) 0.52597(16) 0.15209(8) 0.0389(5) Uani 1 1 d .
O12 O -0.01734(19) 0.41398(15) 0.24631(8) 0.0400(5) Uani 1 1 d .
O13 O -0.15940(19) 0.51471(15) 0.33035(8) 0.0383(5) Uani 1 1 d .
O14 O -0.17719(17) 0.71825(15) 0.33467(8) 0.0351(5) Uani 1 1 d .
O15 O -0.13556(18) 0.82412(15) 0.24328(8) 0.0354(5) Uani 1 1 d .
O16 O 0.00367(19) 0.72200(16) 0.15746(8) 0.0412(6) Uani 1 1 d .
C65 C 0.0630(3) 0.4241(2) 0.15939(13) 0.0445(8) Uani 1 1 d .
H65A H 0.1339 0.4194 0.1690 0.053 Uiso 1 1 calc R
H65B H 0.0807 0.3900 0.1285 0.053 Uiso 1 1 calc R
C66 C -0.0063(3) 0.3757(2) 0.19879(13) 0.0422(8) Uani 1 1 d .
H66A H -0.0810 0.3877 0.1913 0.051 Uiso 1 1 calc R
H66B H 0.0297 0.3046 0.1995 0.051 Uiso 1 1 calc R
C67 C -0.0812(3) 0.3671(2) 0.28462(13) 0.0427(8) Uani 1 1 d .
H67A H -0.0418 0.2968 0.2869 0.051 Uiso 1 1 calc R
H67B H -0.1548 0.3746 0.2770 0.051 Uiso 1 1 calc R
C68 C -0.0962(3) 0.4130(2) 0.33258(13) 0.0438(9) Uani 1 1 d .
H68A H -0.1357 0.3786 0.3592 0.053 Uiso 1 1 calc R
H68B H -0.0224 0.4070 0.3397 0.053 Uiso 1 1 calc R
C69 C -0.1744(3) 0.5628(3) 0.37535(11) 0.0396(8) Uani 1 1 d .
H69A H -0.1011 0.5598 0.3819 0.048 Uiso 1 1 calc R
H69B H -0.2129 0.5295 0.4029 0.048 Uiso 1 1 calc R
C70 C -0.2430(3) 0.6677(3) 0.37048(12) 0.0405(8) Uani 1 1 d .
H70A H -0.3123 0.6710 0.3598 0.049 Uiso 1 1 calc R
H70B H -0.2634 0.6989 0.4023 0.049 Uiso 1 1 calc R
C71 C -0.2369(3) 0.8192(2) 0.32656(12) 0.0360(7) Uani 1 1 d .
H71A H -0.2616 0.8532 0.3577 0.043 Uiso 1 1 calc R
H71B H -0.3036 0.8236 0.3134 0.043 Uiso 1 1 calc R
C72 C -0.1604(3) 0.8667(2) 0.29054(12) 0.0363(7) Uani 1 1 d .
H72A H -0.1968 0.9375 0.2877 0.044 Uiso 1 1 calc R
H72B H -0.0906 0.8567 0.3022 0.044 Uiso 1 1 calc R
C73 C -0.0547(3) 0.8609(2) 0.20865(12) 0.0384(8) Uani 1 1 d .
H73A H 0.0183 0.8373 0.2186 0.046 Uiso 1 1 calc R
H73B H -0.0787 0.9328 0.2085 0.046 Uiso 1 1 calc R
C74 C -0.0433(3) 0.8274(2) 0.15818(12) 0.0404(8) Uani 1 1 d .
H74A H -0.1171 0.8467 0.1491 0.049 Uiso 1 1 calc R
H74B H 0.0059 0.8584 0.1343 0.049 Uiso 1 1 calc R
C75 C 0.0072(3) 0.6817(3) 0.11195(12) 0.0481(9) Uani 1 1 d .
H75A H 0.0474 0.7137 0.0844 0.058 Uiso 1 1 calc R
H75B H -0.0692 0.6922 0.1069 0.058 Uiso 1 1 calc R
C76 C 0.0669(3) 0.5740(3) 0.11472(12) 0.0475(9) Uani 1 1 d .
H76A H 0.0778 0.5455 0.0828 0.057 Uiso 1 1 calc R
H76B H 0.1411 0.5641 0.1223 0.057 Uiso 1 1 calc R
O17 O 0.67515(19) 0.90540(16) 0.15539(7) 0.0371(5) Uani 1 1 d .
O18 O 0.5818(2) 0.76620(16) 0.21285(9) 0.0430(6) Uani 1 1 d .
O19 O 0.50668(18) 0.78023(17) 0.31891(8) 0.0417(6) Uani 1 1 d .
O20 O 0.46359(19) 0.96665(17) 0.35533(8) 0.0412(6) Uani 1 1 d .
O21 O 0.58093(18) 1.09316(15) 0.29774(8) 0.0384(5) Uani 1 1 d .
O22 O 0.63214(18) 1.08953(15) 0.19147(8) 0.0368(5) Uani 1 1 d .
C77 C 0.6608(3) 0.8242(3) 0.13412(13) 0.0475(9) Uani 1 1 d .
H77A H 0.7178 0.8053 0.1040 0.057 Uiso 1 1 calc R
H77B H 0.5863 0.8419 0.1258 0.057 Uiso 1 1 calc R
C78 C 0.6734(3) 0.7406(2) 0.17204(13) 0.0470(9) Uani 1 1 d .
H78A H 0.6737 0.6807 0.1577 0.056 Uiso 1 1 calc R
H78B H 0.7446 0.7281 0.1829 0.056 Uiso 1 1 calc R
C79 C 0.5737(3) 0.6850(2) 0.24661(15) 0.0513(9) Uani 1 1 d .
H79A H 0.6441 0.6573 0.2586 0.062 Uiso 1 1 calc R
H79B H 0.5613 0.6335 0.2298 0.062 Uiso 1 1 calc R
C80 C 0.4783(3) 0.7193(3) 0.28909(14) 0.0482(9) Uani 1 1 d .
H80A H 0.4104 0.7565 0.2769 0.058 Uiso 1 1 calc R
H80B H 0.4630 0.6625 0.3089 0.058 Uiso 1 1 calc R
C81 C 0.4179(3) 0.8166(3) 0.36027(13) 0.0498(10) Uani 1 1 d .
H81A H 0.4038 0.7618 0.3821 0.060 Uiso 1 1 calc R
H81B H 0.3484 0.8526 0.3489 0.060 Uiso 1 1 calc R
C82 C 0.4534(3) 0.8835(3) 0.38731(12) 0.0478(9) Uani 1 1 d .
H82A H 0.3973 0.9051 0.4174 0.057 Uiso 1 1 calc R
H82B H 0.5256 0.8488 0.3966 0.057 Uiso 1 1 calc R
C83 C 0.5026(3) 1.0340(3) 0.37697(12) 0.0444(9) Uani 1 1 d .
H83A H 0.5791 1.0018 0.3823 0.053 Uiso 1 1 calc R
H83B H 0.4537 1.0542 0.4089 0.053 Uiso 1 1 calc R
C84 C 0.5013(3) 1.1221(3) 0.34298(12) 0.0431(8) Uani 1 1 d .
H84A H 0.4258 1.1517 0.3360 0.052 Uiso 1 1 calc R
H84B H 0.5209 1.1711 0.3586 0.052 Uiso 1 1 calc R
C85 C 0.5893(3) 1.1776(2) 0.26591(13) 0.0394(8) Uani 1 1 d .
H85A H 0.6130 1.2224 0.2826 0.047 Uiso 1 1 calc R
H85B H 0.5157 1.2129 0.2581 0.047 Uiso 1 1 calc R
C86 C 0.6729(3) 1.1450(2) 0.21940(13) 0.0388(8) Uani 1 1 d .
H86A H 0.6861 1.2025 0.1997 0.047 Uiso 1 1 calc R
H86B H 0.7446 1.1044 0.2274 0.047 Uiso 1 1 calc R
C87 C 0.7091(3) 1.0598(2) 0.14586(12) 0.0418(8) Uani 1 1 d .
H87A H 0.7850 1.0283 0.1521 0.050 Uiso 1 1 calc R
H87B H 0.7110 1.1176 0.1239 0.050 Uiso 1 1 calc R
C88 C 0.6723(3) 0.9894(2) 0.12196(12) 0.0413(8) Uani 1 1 d .
H88A H 0.5960 1.0199 0.1160 0.050 Uiso 1 1 calc R
H88B H 0.7230 0.9696 0.0904 0.050 Uiso 1 1 calc R
C89 C 0.8914(4) 0.0427(5) 0.0141(2) 0.111(2) Uani 1 1 d .
H89A H 0.8946 0.0389 -0.0208 0.166 Uiso 1 1 calc R
H89B H 0.8969 0.1063 0.0204 0.166 Uiso 1 1 calc R
H89C H 0.8208 0.0346 0.0327 0.166 Uiso 1 1 calc R
S1 S 0.99520(19) -0.04346(15) 0.03062(7) 0.0539(5) Uani 0.50 1 d P
O23 O 0.9687(6) -0.1331(4) 0.0209(2) 0.0785(19) Uani 0.50 1 d P

loop_
_atom_site_aniso_label
_atom_site_aniso_U_11
_atom_site_aniso_U_22
_atom_site_aniso_U_33
_atom_site_aniso_U_23
_atom_site_aniso_U_13
_atom_site_aniso_U_12
O1 0.0360(14) 0.0669(15) 0.0236(11) -0.0082(10) 0.0008(9) -0.0229(12)
O2 0.0296(14) 0.0523(14) 0.0353(12) 0.0006(10) -0.0060(10) -0.0161(11)
O3 0.0421(14) 0.0463(13) 0.0242(11) -0.0038(9) 0.0005(10) -0.0086(11)
N1 0.0320(16) 0.0408(14) 0.0265(13) -0.0001(10) -0.0029(11) -0.0152(12)
N2 0.0241(14) 0.0296(13) 0.0233(12) -0.0014(9) -0.0029(10) -0.0053(11)
N3 0.0199(14) 0.0341(13) 0.0305(13) 0.0021(10) -0.0079(10) -0.0076(11)
N4 0.0233(15) 0.0398(14) 0.0288(13) -0.0007(10) -0.0024(11) -0.0091(12)
N5 0.0264(15) 0.0359(13) 0.0217(12) 0.0025(10) -0.0020(10) -0.0081(11)
N6 0.0358(16) 0.0401(14) 0.0211(12) -0.0034(10) -0.0033(11) -0.0133(12)
C1 0.042(2) 0.045(2) 0.052(2) 0.0062(15) -0.0080(17) -0.0205(17)
C2 0.036(2) 0.050(2) 0.0355(17) 0.0043(14) -0.0037(15) -0.0208(16)
C3 0.0265(18) 0.0484(19) 0.0281(15) 0.0031(13) -0.0062(13) -0.0177(15)
C4 0.0258(19) 0.0493(19) 0.0332(16) -0.0039(13) -0.0032(13) -0.0154(15)
C5 0.0214(17) 0.0304(15) 0.0276(16) -0.0012(11) -0.0006(12) -0.0026(13)
C6 0.0215(17) 0.0236(14) 0.0282(15) -0.0001(11) 0.0013(12) -0.0017(12)
C7 0.0316(18) 0.0299(15) 0.0209(14) -0.0001(11) -0.0008(12) -0.0057(13)
C8 0.0265(18) 0.0249(14) 0.0283(15) -0.0035(11) -0.0056(12) -0.0031(13)
C9 0.035(2) 0.0350(16) 0.0317(16) -0.0025(12) -0.0085(14) -0.0076(15)
C10 0.034(2) 0.0386(17) 0.0395(18) -0.0019(13) -0.0120(15) -0.0132(15)
C11 0.0312(19) 0.0366(17) 0.0319(16) 0.0013(12) -0.0046(13) -0.0119(14)
C12 0.0280(18) 0.0250(14) 0.0287(15) 0.0000(11) -0.0053(13) -0.0083(13)
C13 0.0228(17) 0.0242(14) 0.0302(15) -0.0030(11) -0.0048(12) -0.0034(12)
C14 0.0242(19) 0.0258(15) 0.0297(15) 0.0015(11) -0.0027(13) -0.0059(13)
C15 0.0266(18) 0.0298(15) 0.0276(15) 0.0049(12) -0.0043(13) -0.0022(13)
C16 0.0282(18) 0.0319(16) 0.0347(16) 0.0099(12) -0.0088(13) -0.0092(14)
C17 0.0303(19) 0.0483(19) 0.0385(18) 0.0127(14) -0.0041(14) -0.0172(16)
C18 0.031(2) 0.057(2) 0.0305(17) 0.0107(14) -0.0030(14) -0.0159(16)
C19 0.0284(19) 0.0441(18) 0.0260(15) 0.0089(13) -0.0059(13) -0.0097(15)
C20 0.0234(18) 0.0339(16) 0.0274(15) 0.0059(12) -0.0043(13) -0.0048(13)
C21 0.033(2) 0.0510(19) 0.0222(15) 0.0013(13) -0.0015(13) -0.0093(15)
C22 0.0313(19) 0.0361(16) 0.0215(14) 0.0026(11) -0.0051(13) -0.0064(14)
C23 0.0323(19) 0.0371(16) 0.0203(14) 0.0028(12) -0.0037(13) -0.0042(14)
C24 0.048(2) 0.0403(18) 0.0269(16) -0.0028(13) -0.0044(14) -0.0158(16)
C25 0.040(2) 0.0448(18) 0.0286(16) -0.0049(13) -0.0019(14) -0.0174(16)
C26 0.040(2) 0.0461(19) 0.0408(19) -0.0086(14) -0.0073(16) -0.0139(16)
C27 0.040(2) 0.060(2) 0.056(2) -0.0046(18) -0.0066(18) -0.0123(19)
O4 0.0409(14) 0.0396(12) 0.0263(11) 0.0032(9) 0.0015(9) -0.0149(10)
O5 0.0326(14) 0.0344(12) 0.0340(12) 0.0016(9) -0.0045(10) -0.0036(11)
O6 0.0359(14) 0.0477(13) 0.0269(11) 0.0046(9) -0.0024(10) -0.0054(11)
N7 0.0325(15) 0.0321(13) 0.0217(12) 0.0026(10) -0.0016(11) -0.0083(11)
N8 0.0260(14) 0.0314(13) 0.0206(11) -0.0029(9) -0.0029(10) -0.0064(11)
N9 0.0240(15) 0.0327(13) 0.0310(13) 0.0006(10) -0.0062(11) -0.0058(11)
N10 0.0252(15) 0.0305(13) 0.0310(13) 0.0008(10) -0.0063(11) -0.0071(11)
N11 0.0280(15) 0.0304(13) 0.0218(12) 0.0010(9) -0.0040(10) -0.0115(11)
N12 0.0314(16) 0.0383(14) 0.0264(13) 0.0002(10) -0.0022(11) -0.0065(12)
C28 0.059(3) 0.065(3) 0.066(3) -0.010(2) -0.027(2) -0.017(2)
C29 0.044(2) 0.0421(19) 0.047(2) 0.0004(15) -0.0168(17) -0.0112(16)
C30 0.042(2) 0.0306(16) 0.0245(15) 0.0026(11) -0.0088(14) -0.0022(14)
C31 0.038(2) 0.0293(15) 0.0272(15) 0.0024(12) -0.0050(13) -0.0088(14)
C32 0.0328(19) 0.0361(16) 0.0208(14) 0.0005(12) -0.0054(13) -0.0143(14)
C33 0.0300(18) 0.0352(16) 0.0217(14) -0.0035(11) -0.0017(12) -0.0107(14)
C34 0.0295(19) 0.0403(17) 0.0254(15) -0.0008(12) -0.0030(13) -0.0087(14)
C35 0.0282(18) 0.0379(17) 0.0242(15) -0.0071(12) -0.0044(13) -0.0075(14)
C36 0.0290(19) 0.0474(19) 0.0253(15) -0.0073(13) -0.0006(13) -0.0032(15)
C37 0.034(2) 0.0397(18) 0.0307(16) -0.0135(13) -0.0044(14) -0.0007(15)
C38 0.043(2) 0.0301(16) 0.0288(16) -0.0043(12) -0.0106(14) -0.0085(15)
C39 0.0325(18) 0.0303(15) 0.0222(14) -0.0081(11) -0.0030(12) -0.0087(13)
C40 0.0269(18) 0.0291(15) 0.0250(14) -0.0077(11) -0.0068(12) -0.0041(13)
C41 0.0286(19) 0.0288(16) 0.0305(15) -0.0038(12) -0.0065(13) -0.0135(15)
C42 0.0283(18) 0.0286(15) 0.0300(15) 0.0025(11) -0.0063(13) -0.0163(13)
C43 0.0309(19) 0.0269(15) 0.0339(16) 0.0000(12) -0.0046(13) -0.0139(14)
C44 0.038(2) 0.0314(16) 0.0362(17) 0.0057(13) -0.0070(15) -0.0112(14)
C45 0.042(2) 0.0414(18) 0.0294(16) 0.0060(13) -0.0084(14) -0.0185(16)
C46 0.0352(19) 0.0298(15) 0.0270(15) 0.0024(11) -0.0052(13) -0.0156(14)
C47 0.0265(18) 0.0311(16) 0.0291(15) 0.0022(12) -0.0049(13) -0.0132(14)
C48 0.0339(19) 0.0359(16) 0.0287(15) 0.0001(12) -0.0041(13) -0.0160(14)
C49 0.0273(18) 0.0370(16) 0.0244(14) 0.0003(12) -0.0019(12) -0.0146(14)
C50 0.0224(18) 0.0400(17) 0.0262(15) 0.0011(12) -0.0025(12) -0.0113(14)
C51 0.0255(19) 0.0430(18) 0.0307(16) -0.0022(13) -0.0027(13) -0.0041(14)
C52 0.034(2) 0.0388(18) 0.0298(16) -0.0016(13) -0.0045(14) 0.0015(15)
C53 0.040(2) 0.0368(17) 0.0407(18) -0.0050(14) -0.0071(15) -0.0044(15)
C54 0.045(2) 0.0394(19) 0.047(2) -0.0064(15) -0.0134(17) -0.0001(16)
O7 0.0324(13) 0.0348(11) 0.0310(11) -0.0031(8) -0.0058(9) -0.0137(10)
O8 0.0328(13) 0.0449(12) 0.0247(11) -0.0024(9) 0.0016(9) -0.0164(10)
N14 0.0340(16) 0.0318(13) 0.0310(13) 0.0001(10) -0.0096(11) -0.0074(12)
C55 0.0229(17) 0.0334(16) 0.0236(15) 0.0012(11) -0.0057(12) -0.0072(13)
N13 0.0291(15) 0.0338(13) 0.0205(12) -0.0036(9) 0.0019(10) -0.0133(11)
C57 0.0242(18) 0.0354(16) 0.0292(15) -0.0008(12) -0.0047(13) -0.0090(14)
C58 0.0305(18) 0.0349(16) 0.0230(14) 0.0008(11) -0.0066(12) -0.0132(14)
C59 0.0289(19) 0.0361(16) 0.0341(16) 0.0016(13) -0.0058(14) -0.0088(14)
O9 0.0370(13) 0.0297(11) 0.0273(10) 0.0010(8) -0.0063(9) -0.0092(9)
O10 0.0301(13) 0.0379(12) 0.0245(10) 0.0011(8) -0.0005(9) -0.0062(10)
N16 0.0386(17) 0.0285(13) 0.0302(13) -0.0006(10) -0.0103(11) -0.0125(12)
C60 0.0216(17) 0.0343(16) 0.0289(15) 0.0023(12) -0.0077(13) -0.0086(13)
N15 0.0285(15) 0.0328(13) 0.0243(12) -0.0022(10) 0.0009(10) -0.0081(11)
C62 0.0257(18) 0.0305(15) 0.0307(15) 0.0003(12) -0.0053(13) -0.0048(13)
C63 0.0341(19) 0.0301(15) 0.0296(15) 0.0028(12) -0.0058(13) -0.0096(14)
C64 0.0258(19) 0.0441(18) 0.0389(18) -0.0066(14) -0.0070(14) -0.0059(15)
O11 0.0383(14) 0.0378(12) 0.0375(12) -0.0065(9) -0.0059(10) -0.0063(10)
O12 0.0424(14) 0.0348(12) 0.0499(13) 0.0017(10) -0.0164(11) -0.0174(11)
O13 0.0396(14) 0.0365(12) 0.0419(13) 0.0076(9) -0.0155(10) -0.0133(10)
O14 0.0286(13) 0.0355(12) 0.0399(12) 0.0000(9) -0.0036(10) -0.0101(10)
O15 0.0348(13) 0.0342(11) 0.0403(12) -0.0030(9) -0.0056(10) -0.0155(10)
O16 0.0457(15) 0.0388(12) 0.0355(12) 0.0038(9) -0.0077(10) -0.0090(11)
C65 0.040(2) 0.0398(19) 0.052(2) -0.0150(15) -0.0136(17) -0.0018(16)
C66 0.043(2) 0.0292(16) 0.058(2) -0.0112(14) -0.0197(17) -0.0057(15)
C67 0.040(2) 0.0283(16) 0.064(2) 0.0095(15) -0.0184(17) -0.0145(15)
C68 0.037(2) 0.0379(18) 0.059(2) 0.0167(16) -0.0208(17) -0.0127(16)
C69 0.038(2) 0.055(2) 0.0312(17) 0.0070(14) -0.0102(14) -0.0217(17)
C70 0.034(2) 0.056(2) 0.0353(17) -0.0033(14) -0.0053(15) -0.0189(17)
C71 0.0291(19) 0.0331(17) 0.0433(18) -0.0129(13) -0.0078(14) -0.0015(14)
C72 0.036(2) 0.0287(16) 0.0453(19) -0.0061(13) -0.0138(15) -0.0055(14)
C73 0.037(2) 0.0333(17) 0.0500(19) 0.0038(14) -0.0113(16) -0.0167(15)
C74 0.038(2) 0.0323(17) 0.048(2) 0.0103(14) -0.0089(16) -0.0099(15)
C75 0.055(2) 0.052(2) 0.0324(18) 0.0002(15) -0.0028(16) -0.0130(18)
C76 0.048(2) 0.057(2) 0.0335(18) -0.0062(15) 0.0008(16) -0.0146(18)
O17 0.0426(14) 0.0392(12) 0.0294(11) -0.0014(9) -0.0086(10) -0.0108(10)
O18 0.0430(15) 0.0318(12) 0.0553(14) -0.0023(10) -0.0118(12) -0.0112(11)
O19 0.0310(14) 0.0461(13) 0.0500(14) 0.0076(10) -0.0099(11) -0.0160(11)
O20 0.0405(14) 0.0471(13) 0.0327(12) -0.0002(9) -0.0086(10) -0.0077(11)
O21 0.0369(14) 0.0328(12) 0.0429(13) -0.0090(9) -0.0085(10) -0.0038(10)
O22 0.0295(13) 0.0375(12) 0.0423(12) 0.0000(9) -0.0058(10) -0.0097(10)
C77 0.049(2) 0.048(2) 0.047(2) -0.0164(16) -0.0127(17) -0.0089(18)
C78 0.053(2) 0.0336(18) 0.053(2) -0.0160(15) -0.0108(18) -0.0068(17)
C79 0.060(3) 0.0315(18) 0.068(2) 0.0012(16) -0.021(2) -0.0167(18)
C80 0.053(2) 0.0402(19) 0.065(2) 0.0120(16) -0.0251(19) -0.0293(18)
C81 0.033(2) 0.066(2) 0.048(2) 0.0163(17) -0.0046(17) -0.0198(18)
C82 0.038(2) 0.065(2) 0.0352(18) 0.0090(16) -0.0048(16) -0.0138(18)
C83 0.042(2) 0.050(2) 0.0359(18) -0.0146(15) -0.0093(16) -0.0006(17)
C84 0.040(2) 0.0442(19) 0.0415(19) -0.0145(15) -0.0120(16) -0.0002(16)
C85 0.035(2) 0.0277(16) 0.056(2) -0.0085(14) -0.0130(16) -0.0060(14)
C86 0.032(2) 0.0273(16) 0.058(2) 0.0048(14) -0.0123(16) -0.0099(14)
C87 0.039(2) 0.0413(18) 0.0379(18) 0.0076(14) -0.0006(15) -0.0086(16)
C88 0.039(2) 0.0448(19) 0.0336(17) 0.0054(14) -0.0087(15) -0.0042(16)
C89 0.063(4) 0.141(6) 0.105(4) -0.023(4) 0.005(3) -0.006(4)
S1 0.0686(14) 0.0519(11) 0.0432(10) 0.0052(8) -0.0139(9) -0.0207(10)
O23 0.132(6) 0.061(4) 0.059(4) 0.009(3) -0.026(4) -0.052(4)

loop_
_atom_type_symbol
_atom_type_description
_atom_type_scat_dispersion_real
_atom_type_scat_dispersion_imag
_atom_type_scat_source
C C 0.0033 0.0016 'International Tables Vol C Tables 4.2.6.8 and 6.1.1.4'
H H 0.0000 0.0000 'International Tables Vol C Tables 4.2.6.8 and 6.1.1.4'
N N 0.0061 0.0033 'International Tables Vol C Tables 4.2.6.8 and 6.1.1.4'
O O 0.0106 0.0060 'International Tables Vol C Tables 4.2.6.8 and 6.1.1.4'
S S 0.1246 0.1234 'International Tables Vol C Tables 4.2.6.8 and 6.1.1.4'

loop_
_geom_angle_atom_site_label_1
_geom_angle_atom_site_label_2
_geom_angle_atom_site_label_3
_geom_angle
_geom_angle_site_symmetry_3
C5 N1 C4 122.9(3) .
C13 N2 C6 108.7(2) .
C14 N3 C12 125.9(3) .
C14 N4 C15 124.6(3) .
C20 N5 C22 108.4(2) .
C23 N6 C24 121.2(3) .
C3 C2 C1 111.6(3) .
C2 C3 C4 114.5(2) .
N1 C4 C3 113.7(3) .
O1 C5 N1 122.6(3) .
O1 C5 C6 121.0(2) .
N1 C5 C6 116.3(3) .
C7 C6 N2 109.5(3) .
C7 C6 C5 132.3(2) .
N2 C6 C5 118.0(3) .
C6 C7 C8 107.2(2) .
C9 C8 C13 119.2(3) .
C9 C8 C7 134.2(3) .
C13 C8 C7 106.6(3) .
C10 C9 C8 118.4(3) .
C9 C10 C11 121.8(3) .
C12 C11 C10 121.1(3) .
C11 C12 C13 117.2(3) .
C11 C12 N3 125.5(3) .
C13 C12 N3 117.3(3) .
N2 C13 C12 129.8(3) .
N2 C13 C8 107.9(2) .
C12 C13 C8 122.3(3) .
O2 C14 N3 124.4(3) .
O2 C14 N4 124.0(3) .
N3 C14 N4 111.6(3) .
C16 C15 C20 116.6(3) .
C16 C15 N4 124.4(3) .
C20 C15 N4 119.0(3) .
C15 C16 C17 121.2(3) .
C18 C17 C16 122.0(3) .
C17 C18 C19 118.5(3) .
C18 C19 C20 119.2(3) .
C18 C19 C21 134.9(3) .
C20 C19 C21 105.9(3) .
N5 C20 C15 128.9(3) .
N5 C20 C19 108.6(3) .
C15 C20 C19 122.5(3) .
C22 C21 C19 108.4(3) .
C21 C22 N5 108.7(3) .
C21 C22 C23 126.8(3) .
N5 C22 C23 124.5(2) .
O3 C23 N6 121.4(3) .
O3 C23 C22 120.0(3) .
N6 C23 C22 118.7(3) .
N6 C24 C25 113.1(3) .
C24 C25 C26 113.5(3) .
C27 C26 C25 113.0(3) .
C32 N7 C31 121.4(2) .
C40 N8 C33 108.8(2) .
C41 N9 C39 123.7(3) .
C41 N10 C42 125.9(3) .
C47 N11 C49 109.0(2) .
C50 N12 C51 123.2(3) .
C30 C29 C28 112.9(3) .
C29 C30 C31 113.6(2) .
N7 C31 C30 111.9(2) .
O4 C32 N7 122.2(3) .
O4 C32 C33 118.9(3) .
N7 C32 C33 118.8(2) .
C34 C33 N8 109.0(3) .
C34 C33 C32 126.9(3) .
N8 C33 C32 124.1(3) .
C33 C34 C35 107.8(3) .
C36 C35 C34 134.7(3) .
C36 C35 C40 119.0(3) .
C34 C35 C40 106.2(3) .
C37 C36 C35 118.3(3) .
C36 C37 C38 122.2(3) .
C39 C38 C37 121.3(3) .
C38 C39 C40 116.7(3) .
C38 C39 N9 124.7(3) .
C40 C39 N9 118.6(3) .
N8 C40 C39 129.4(3) .
N8 C40 C35 108.1(2) .
C39 C40 C35 122.5(3) .
O5 C41 N10 125.3(3) .
O5 C41 N9 122.8(3) .
N10 C41 N9 111.9(3) .
C43 C42 C47 117.2(3) .
C43 C42 N10 126.0(3) .
C47 C42 N10 116.8(3) .
C42 C43 C44 121.4(3) .
C45 C44 C43 122.0(3) .
C44 C45 C46 118.6(3) .
C45 C46 C47 119.2(3) .
C45 C46 C48 134.9(3) .
C47 C46 C48 105.9(3) .
N11 C47 C42 130.1(3) .
N11 C47 C46 108.2(2) .
C42 C47 C46 121.7(3) .
C49 C48 C46 107.9(3) .
C48 C49 N11 109.1(3) .
C48 C49 C50 132.4(3) .
N11 C49 C50 118.4(2) .
O6 C50 N12 123.1(3) .
O6 C50 C49 120.7(3) .
N12 C50 C49 116.2(2) .
N12 C51 C52 112.5(3) .
C53 C52 C51 114.7(3) .
C52 C53 C54 112.8(3) .
O8 C55 O7 124.9(3) .
O8 C55 N13 117.9(3) .
O7 C55 N13 117.1(2) .
C55 N13 C57 123.7(2) .
N13 C57 C58 113.0(2) .
C59 C58 C57 111.8(2) .
N14 C59 C58 112.6(2) .
O10 C60 O9 124.5(3) .
O10 C60 N15 118.3(2) .
O9 C60 N15 117.1(2) .
C60 N15 C62 124.1(2) .
N15 C62 C63 112.7(2) .
C64 C63 C62 111.1(2) .
N16 C64 C63 112.8(2) .
C76 O11 C65 111.6(3) .
C67 O12 C66 111.2(2) .
C68 O13 C69 112.3(2) .
C71 O14 C70 112.7(2) .
C73 O15 C72 111.5(2) .
C75 O16 C74 113.5(2) .
O11 C65 C66 110.4(3) .
O12 C66 C65 110.3(3) .
O12 C67 C68 109.3(3) .
O13 C68 C67 110.0(3) .
O13 C69 C70 109.0(3) .
O14 C70 C69 108.5(3) .
O14 C71 C72 108.9(2) .
O15 C72 C71 109.4(3) .
O15 C73 C74 110.4(3) .
O16 C74 C73 109.3(3) .
O16 C75 C76 107.6(3) .
O11 C76 C75 110.1(3) .
C77 O17 C88 113.2(3) .
C78 O18 C79 113.1(3) .
C80 O19 C81 112.4(3) .
C82 O20 C83 112.8(3) .
C84 O21 C85 111.0(2) .
C87 O22 C86 111.5(2) .
O17 C77 C78 107.0(3) .
O18 C78 C77 108.8(3) .
O18 C79 C80 109.5(3) .
O19 C80 C79 109.5(3) .
O19 C81 C82 108.1(3) .
O20 C82 C81 108.1(3) .
O20 C83 C84 109.0(3) .
O21 C84 C83 109.6(3) .
O21 C85 C86 109.6(2) .
O22 C86 C85 110.2(3) .
O22 C87 C88 109.4(3) .
O17 C88 C87 106.7(3) .
O23 S1 C89 101.4(4) .
O23 S1 C89 103.1(4) 2_755
C89 S1 C89 105.3(2) 2_755

loop_
_geom_bond_atom_site_label_1
_geom_bond_atom_site_label_2
_geom_bond_distance
_geom_bond_site_symmetry_2
O1 C5 1.236(4) .
O2 C14 1.212(4) .
O3 C23 1.242(4) .
N1 C5 1.340(3) .
N1 C4 1.455(4) .
N2 C13 1.369(4) .
N2 C6 1.375(3) .
N3 C14 1.362(4) .
N3 C12 1.403(4) .
N4 C14 1.379(4) .
N4 C15 1.402(4) .
N5 C20 1.364(4) .
N5 C22 1.383(4) .
N6 C23 1.335(4) .
N6 C24 1.449(4) .
C1 C2 1.527(4) .
C2 C3 1.518(5) .
C3 C4 1.513(4) .
C5 C6 1.471(4) .
C6 C7 1.366(4) .
C7 C8 1.422(4) .
C8 C9 1.401(4) .
C8 C13 1.411(4) .
C9 C10 1.371(4) .
C10 C11 1.413(4) .
C11 C12 1.371(4) .
C12 C13 1.402(4) .
C15 C16 1.386(4) .
C15 C20 1.398(4) .
C16 C17 1.400(4) .
C17 C18 1.365(5) .
C18 C19 1.401(4) .
C19 C20 1.409(4) .
C19 C21 1.411(5) .
C21 C22 1.364(4) .
C22 C23 1.466(4) .
C24 C25 1.522(5) .
C25 C26 1.520(5) .
C26 C27 1.509(5) .
O4 C32 1.239(3) .
O5 C41 1.214(4) .
O6 C50 1.237(3) .
N7 C32 1.325(4) .
N7 C31 1.457(4) .
N8 C40 1.366(4) .
N8 C33 1.377(3) .
N9 C41 1.388(4) .
N9 C39 1.410(4) .
N10 C41 1.363(4) .
N10 C42 1.412(4) .
N11 C47 1.367(4) .
N11 C49 1.373(4) .
N12 C50 1.334(4) .
N12 C51 1.452(4) .
C28 C29 1.519(5) .
C29 C30 1.506(4) .
C30 C31 1.522(4) .
C32 C33 1.478(4) .
C33 C34 1.370(4) .
C34 C35 1.415(4) .
C35 C36 1.399(4) .
C35 C40 1.416(4) .
C36 C37 1.370(4) .
C37 C38 1.404(4) .
C38 C39 1.376(4) .
C39 C40 1.402(4) .
C42 C43 1.366(4) .
C42 C47 1.405(4) .
C43 C44 1.407(4) .
C44 C45 1.361(4) .
C45 C46 1.398(4) .
C46 C47 1.417(4) .
C46 C48 1.421(4) .
C48 C49 1.369(4) .
C49 C50 1.471(4) .
C51 C52 1.511(5) .
C52 C53 1.507(5) .
C53 C54 1.517(5) .
O7 C55 1.266(3) .
O8 C55 1.258(3) .
N14 C59 1.488(4) .
C55 N13 1.362(3) .
N13 C57 1.440(4) .
C57 C58 1.522(4) .
C58 C59 1.514(4) .
O9 C60 1.268(3) .
O10 C60 1.260(3) .
N16 C64 1.481(4) .
C60 N15 1.359(4) .
N15 C62 1.438(4) .
C62 C63 1.518(4) .
C63 C64 1.505(4) .
O11 C76 1.419(4) .
O11 C65 1.428(4) .
O12 C67 1.420(4) .
O12 C66 1.430(4) .
O13 C68 1.420(4) .
O13 C69 1.423(4) .
O14 C71 1.418(4) .
O14 C70 1.427(4) .
O15 C73 1.421(4) .
O15 C72 1.421(4) .
O16 C75 1.416(4) .
O16 C74 1.428(4) .
C65 C66 1.487(5) .
C67 C68 1.481(5) .
C69 C70 1.483(5) .
C71 C72 1.487(4) .
C73 C74 1.478(5) .
C75 C76 1.482(5) .
O17 C77 1.418(4) .
O17 C88 1.425(4) .
O18 C78 1.409(4) .
O18 C79 1.419(4) .
O19 C80 1.419(4) .
O19 C81 1.422(4) .
O20 C82 1.420(4) .
O20 C83 1.429(4) .
O21 C84 1.425(4) .
O21 C85 1.427(4) .
O22 C87 1.421(4) .
O22 C86 1.421(4) .
C77 C78 1.493(5) .
C79 C80 1.480(5) .
C81 C82 1.485(5) .
C83 C84 1.480(5) .
C85 C86 1.481(5) .
C87 C88 1.483(5) .
C89 S1 1.608(6) .
S1 O23 1.471(6) .
S1 C89 1.672(6) 2_755

loop_
_geom_hbond_atom_site_label_D
_geom_hbond_atom_site_label_H
_geom_hbond_atom_site_label_A
_geom_hbond_distance_DH
_geom_hbond_distance_HA
_geom_hbond_distance_DA
_geom_hbond_angle_DHA
_geom_hbond_site_symmetry_A
N13 H13 O1 0.86 2.01 2.860(3) 168.7 .
N15 H15 O6 0.86 2.03 2.885(3) 170.1 .
N2 H2 O7 0.86 2.04 2.866(4) 159.8 .
N3 H3 O7 0.86 2.01 2.782(3) 148.2 .
N4 H4 O7 0.86 2.43 3.163(3) 143.5 .
N5 H5 O8 0.86 1.84 2.677(3) 163.2 .
N6 H6 O8 0.86 1.98 2.840(3) 174.7 .
N7 H7A O10 0.86 2.01 2.846(3) 164.7 .
N8 H8 O10 0.86 1.84 2.688(3) 167.5 .
N9 H9A O9 0.86 2.62 3.291(3) 135.6 .
N10 H10A O9 0.86 1.95 2.767(3) 158.7 .
N11 H11A O9 0.86 1.95 2.775(3) 160.6 .
N1 H1 O4 0.86 2.05 2.893(4) 167.1 2_666
N12 H12 O3 0.86 2.08 2.916(4) 165.4 2_765
N14 H14A O18 0.89 2.03 2.872(4) 157.6 1_545
N14 H14B O20 0.89 2.04 2.875(4) 154.9 1_545
N14 H14B O19 0.89 2.52 3.073(4) 120.9 1_545
N14 H14C O22 0.89 2.07 2.940(3) 166.1 1_545
N14 H14C O17 0.89 2.56 3.016(3) 112.7 1_545
N16 H16A O12 0.89 2.06 2.738(4) 132.1 1_655
N16 H16A O13 0.89 2.19 2.966(3) 144.8 1_655
N16 H16B O11 0.89 2.14 2.919(4) 145.2 1_655
N16 H16B O16 0.89 2.23 2.852(3) 126.5 1_655
N16 H16C O15 0.89 2.20 2.935(4) 140.1 1_655
N16 H16C O14 0.89 2.20 2.932(3) 139.6 1_655
